data_7249429
loop_
_publ_author_name
'Valdivieso, Jorge P.'
'Erickson, Alexander N.'
'Gardinier, James R.'

_publ_section_title
;
 Group 7 carbonyl complexes of a PNN-heteroscorpionate ligand
;
_journal_issue 43
_journal_name_full 'RSC Advances'
_journal_page_first 31502
_journal_page_last 31516
_journal_paper_doi 10.1039/D4RA05287K
_journal_volume 14
_journal_year 2024
_chemical_formula_moiety 'C30 H25 Br N4 O3 P Re'
_chemical_formula_sum 'C30 H25 Br N4 O3 P Re'
_chemical_formula_weight 786.62
_space_group_crystal_system monoclinic
_space_group_IT_number 14
_space_group_name_Hall '-P 2yn'
_space_group_name_H-M_alt 'P 1 21/n 1'
_atom_sites_solution_hydrogens geom
_atom_sites_solution_primary dual
_audit_creation_date 2024-03-20
_audit_creation_method
;
Olex2 1.5
(compiled 2024.02.16 svn.r378c4104 for OlexSys, GUI svn.r6928)
;
_audit_update_record
;
2024-07-17 deposited with the CCDC.	2024-09-24 downloaded from the CCDC.
;
_cell_angle_alpha 90
_cell_angle_beta 102.9290(10)
_cell_angle_gamma 90
_cell_formula_units_Z 4
_cell_length_a 12.3314(2)
_cell_length_b 13.5371(2)
_cell_length_c 17.3610(3)
_cell_measurement_reflns_used 12870
_cell_measurement_temperature 100.00(10)
_cell_measurement_theta_max 70.6110
_cell_measurement_theta_min 3.6430
_cell_volume 2824.62(8)
_computing_cell_refinement 'CrysAlisPro 1.171.39.46 (Rigaku OD, 2018)'
_computing_data_collection 'CrysAlisPro 1.171.39.46 (Rigaku OD, 2018)'
_computing_data_reduction 'CrysAlisPro 1.171.39.46 (Rigaku OD, 2018)'
_computing_molecular_graphics 'Olex2 1.5 (Dolomanov et al., 2009)'
_computing_publication_material 'Olex2 1.5 (Dolomanov et al., 2009)'
_computing_structure_refinement 'SHELXL 2018/1 (Sheldrick, 2015)'
_computing_structure_solution 'SHELXT 2014/5 (Sheldrick, 2014)'
_diffrn_ambient_environment N~2~
_diffrn_ambient_temperature 100.00(10)
_diffrn_detector 'CCD plate'
_diffrn_detector_area_resol_mean 10.3756
_diffrn_detector_type Atlas
_diffrn_measured_fraction_theta_full 0.986
_diffrn_measured_fraction_theta_max 0.986
_diffrn_measurement_details
;
List of Runs (angles in degrees, time in seconds):

  # Type    Start    End  Width  t~exp~   \w     \q     \k     \f   Frames
#--------------------------------------------------------------------------
  1  \w   -117.00 -18.00   1.00    1.00    --  -42.46 -37.00  30.00   99
  2  \w    -81.00  27.00   1.00    1.00    --  -42.46  93.00 -67.00  108
  3  \w     23.00  98.00   1.00    1.00    --   42.46-125.00-150.00   75
  4  \w    101.00 178.00   1.00    1.12    --  100.00  93.00 -67.00   77
  5  \w     27.00 118.00   1.00    1.12    --  100.00-125.00 120.00   91
  6  \w     27.00 118.00   1.00    1.12    --  100.00-125.00  30.00   91
  7  \w     27.00 118.00   1.00    1.12    --  100.00-125.00-120.00   91
  8  \w     74.00 173.00   1.00    1.12    --  100.00  45.00   0.00   99
  9  \w     47.00 178.00   1.00    1.12    --  100.00  15.00 120.00  131
 10  \w     94.00 173.00   1.00    1.12    --  100.00 125.00 150.00   79
 11  \w   -119.00 -10.00   1.00    1.00    --  -42.46 -77.00 -30.00  109
 12  \w   -115.00 -14.00   1.00    1.00    --  -42.46 -57.00-120.00  101
 13  \w   -115.00 -14.00   1.00    1.00    --  -42.46 -57.00 150.00  101
 14  \w     94.00 140.00   1.00    1.12    --  100.00 125.00  30.00   46
 15  \w     71.00 172.00   1.00    1.12    --  100.00  61.00-180.00  101
 16  \w     72.00 176.00   1.00    1.12    --  100.00  30.00 -90.00  104
;
_diffrn_measurement_device 'four-circle diffractometer'
_diffrn_measurement_device_type 'SuperNova, Dual, Cu at home/near, Atlas'
_diffrn_measurement_method '\w scans'
_diffrn_orient_matrix_type 'CrysAlisPro convention (1999,Acta A55,543-557)'
_diffrn_orient_matrix_UB_11 -0.0817770000
_diffrn_orient_matrix_UB_12 -0.0761836000
_diffrn_orient_matrix_UB_13 -0.0468062000
_diffrn_orient_matrix_UB_21 -0.0290889000
_diffrn_orient_matrix_UB_22 0.0724356000
_diffrn_orient_matrix_UB_23 -0.0700478000
_diffrn_orient_matrix_UB_31 0.0942451000
_diffrn_orient_matrix_UB_32 -0.0436512000
_diffrn_orient_matrix_UB_33 -0.0345635000
_diffrn_radiation_monochromator mirror
_diffrn_radiation_probe x-ray
_diffrn_radiation_type 'Cu K\a'
_diffrn_radiation_wavelength 1.54184
_diffrn_reflns_av_R_equivalents 0.0475
_diffrn_reflns_av_unetI/netI 0.0292
_diffrn_reflns_Laue_measured_fraction_full 0.986
_diffrn_reflns_Laue_measured_fraction_max 0.986
_diffrn_reflns_limit_h_max 15
_diffrn_reflns_limit_h_min -14
_diffrn_reflns_limit_k_max 16
_diffrn_reflns_limit_k_min -16
_diffrn_reflns_limit_l_max 20
_diffrn_reflns_limit_l_min -21
_diffrn_reflns_number 26425
_diffrn_reflns_point_group_measured_fraction_full 0.986
_diffrn_reflns_point_group_measured_fraction_max 0.986
_diffrn_reflns_theta_full 70.648
_diffrn_reflns_theta_max 70.648
_diffrn_reflns_theta_min 4.007
_diffrn_source 'micro-focus sealed X-ray tube'
_diffrn_source_type 'SuperNova (Cu) X-ray Source'
_exptl_absorpt_coefficient_mu 10.932
_exptl_absorpt_correction_T_max 0.636
_exptl_absorpt_correction_T_min 0.135
_exptl_absorpt_correction_type gaussian
_exptl_absorpt_process_details
;
CrysAlisPro 1.171.39.46 (Rigaku Oxford Diffraction, 2018)
Numerical absorption correction based on gaussian integration over
			a multifaceted crystal model
Empirical absorption correction using spherical harmonics,
 implemented in SCALE3 ABSPACK scaling algorithm.
;
_exptl_crystal_colour colourless
_exptl_crystal_colour_primary colourless
_exptl_crystal_density_diffrn 1.850
_exptl_crystal_description prism
_exptl_crystal_F_000 1528
_exptl_crystal_size_max 0.321
_exptl_crystal_size_mid 0.2
_exptl_crystal_size_min 0.12
_refine_diff_density_max 0.967
_refine_diff_density_min -1.069
_refine_diff_density_rms 0.117
_refine_ls_extinction_method none
_refine_ls_goodness_of_fit_ref 1.138
_refine_ls_hydrogen_treatment constr
_refine_ls_matrix_type full
_refine_ls_number_parameters 380
_refine_ls_number_reflns 5354
_refine_ls_number_restraints 0
_refine_ls_restrained_S_all 1.138
_refine_ls_R_factor_all 0.0337
_refine_ls_R_factor_gt 0.0302
_refine_ls_shift/su_max 0.001
_refine_ls_shift/su_mean 0.000
_refine_ls_structure_factor_coef Fsqd
_refine_ls_weighting_details 'w=1/[\s^2^(Fo^2^)+(0.0340P)^2^+4.0831P] where P=(Fo^2^+2Fc^2^)/3'
_refine_ls_weighting_scheme calc
_refine_ls_wR_factor_gt 0.0719
_refine_ls_wR_factor_ref 0.0737
_reflns_Friedel_coverage 0.000
_reflns_number_gt 4982
_reflns_number_total 5354
_reflns_threshold_expression 'I > 2\s(I)'
_cod_data_source_file d4ra05287k3.cif
_cod_data_source_block 1_gard25y
_cod_database_code 7249429
_shelx_shelxl_version_number 2018/1
_chemical_oxdiff_formula C30H25BrN4O3PRe
_shelx_space_group_comment
;
The symmetry employed for this shelxl refinement is uniquely defined
by the following loop, which should always be used as a source of
symmetry information in preference to the above space-group names.
They are only intended as comments.
;
_shelx_estimated_absorpt_t_max 0.354
_shelx_estimated_absorpt_t_min 0.127
_olex2_refinement_description
;
1. Fixed Uiso
 At 1.2 times of:
  All C(H) groups
 At 1.5 times of:
  All C(H,H,H) groups
2. Others
 Fixed Sof: Br1A(0.8) Br1B(0.2) O2A(0.8) O2B(0.2) C9A(0.8) C9B(0.2)
3.a Ternary CH refined with riding coordinates:
 C7(H7)
3.b Aromatic/amide H refined with riding coordinates:
 C3(H3), C4(H4), C5(H5), C6(H6), C11(H11), C12(H12), C13(H13), C21(H21),
 C22(H22), C23(H23), C32(H32), C33(H33), C35(H35), C36(H36), C42(H42), C43(H43),
  C45(H45), C46(H46)
3.c Idealised Me refined as rotating group:
 C37(H37A,H37B,H37C), C47(H47A,H47B,H47C)
;
_olex2_submission_original_sample_id gard25y
_olex2_submission_special_instructions 'No special instructions were received'
_oxdiff_exptl_absorpt_empirical_details
;
Empirical correction (ABSPACK) includes:
- Absorption correction using spherical harmonics
- Frame scaling
;
_oxdiff_exptl_absorpt_empirical_full_max 1.659
_oxdiff_exptl_absorpt_empirical_full_min 0.634

loop_
_space_group_symop_operation_xyz
'x, y, z'
'-x+1/2, y+1/2, -z+1/2'
'-x, -y, -z'
'x-1/2, -y-1/2, z-1/2'

loop_
_atom_site_label
_atom_site_type_symbol
_atom_site_fract_x
_atom_site_fract_y
_atom_site_fract_z
_atom_site_U_iso_or_equiv
_atom_site_adp_type
_atom_site_occupancy
_atom_site_site_symmetry_order
_atom_site_calc_flag
_atom_site_refinement_flags_posn
_atom_site_refinement_flags_adp
_atom_site_refinement_flags_occupancy
_atom_site_disorder_assembly
_atom_site_disorder_group
Re1 Re 0.59843(2) 0.47283(2) 0.34669(2) 0.01755(7) Uani 1 1 d . . . . .
Br1A Br 0.49653(6) 0.63429(7) 0.37173(4) 0.01993(15) Uani 0.8 1 d . . P A 1
Br1B Br 0.6772(3) 0.3002(4) 0.3465(3) 0.0277(10) Uani 0.2 1 d . . P A -1
P1 P 0.54117(8) 0.48965(7) 0.20043(6) 0.0161(2) Uani 1 1 d . . . . .
O3 O 0.6943(3) 0.4637(2) 0.52756(19) 0.0346(8) Uani 1 1 d . . . . .
O1 O 0.8164(3) 0.5755(3) 0.3358(2) 0.0376(8) Uani 1 1 d . . . . .
O2A O 0.6963(7) 0.2650(6) 0.3365(5) 0.036(2) Uani 0.8 1 d . . P A 1
O2B O 0.4815(18) 0.6657(15) 0.3733(12) 0.018(6) Uiso 0.2 1 d . . P A -1
N11 N 0.3372(3) 0.4103(2) 0.31819(19) 0.0190(7) Uani 1 1 d . . . . .
N12 N 0.4448(3) 0.3962(2) 0.35839(19) 0.0177(7) Uani 1 1 d . . . . .
N21 N 0.2093(3) 0.5246(2) 0.2414(2) 0.0199(7) Uani 1 1 d . . . . .
N22 N 0.1084(3) 0.4779(3) 0.2262(3) 0.0303(9) Uani 1 1 d . . . . .
C1 C 0.4240(3) 0.4119(3) 0.1501(2) 0.0185(8) Uani 1 1 d . . . . .
C2 C 0.3231(3) 0.4106(3) 0.1757(2) 0.0169(8) Uani 1 1 d . . . . .
C3 C 0.2380(3) 0.3478(3) 0.1390(2) 0.0205(8) Uani 1 1 d . . . . .
H3 H 0.171756 0.346468 0.156056 0.025 Uiso 1 1 calc R U . . .
C4 C 0.2507(3) 0.2872(3) 0.0773(3) 0.0247(9) Uani 1 1 d . . . . .
H4 H 0.193161 0.245241 0.053553 0.030 Uiso 1 1 calc R U . . .
C5 C 0.3487(3) 0.2889(3) 0.0508(2) 0.0252(9) Uani 1 1 d . . . . .
H5 H 0.357060 0.248342 0.009303 0.030 Uiso 1 1 calc R U . . .
C6 C 0.4343(3) 0.3515(3) 0.0868(2) 0.0215(8) Uani 1 1 d . . . . .
H6 H 0.499585 0.353366 0.068508 0.026 Uiso 1 1 calc R U . . .
C7 C 0.3128(3) 0.4725(3) 0.2465(2) 0.0179(8) Uani 1 1 d . . . . .
H7 H 0.371525 0.522678 0.253276 0.021 Uiso 1 1 calc R U . . .
C10 C 0.6547(4) 0.4666(3) 0.4625(3) 0.0232(9) Uani 1 1 d . . . . .
C8 C 0.7344(4) 0.5380(3) 0.3393(2) 0.0244(9) Uani 1 1 d . . . . .
C9A C 0.6604(7) 0.3458(6) 0.3361(5) 0.0257(19) Uani 0.8 1 d . . P A 1
C9B C 0.527(2) 0.601(2) 0.3684(16) 0.025(8) Uiso 0.2 1 d . . P A -1
C11 C 0.2677(3) 0.3496(3) 0.3446(3) 0.0253(9) Uani 1 1 d . . . . .
H11 H 0.191277 0.344669 0.325086 0.030 Uiso 1 1 calc R U . . .
C12 C 0.3306(4) 0.2959(4) 0.4060(3) 0.0298(10) Uani 1 1 d . . . . .
H12 H 0.305632 0.248695 0.436928 0.036 Uiso 1 1 calc R U . . .
C13 C 0.4386(4) 0.3271(3) 0.4117(3) 0.0260(9) Uani 1 1 d . . . . .
H13 H 0.499588 0.302829 0.448316 0.031 Uiso 1 1 calc R U . . .
C21 C 0.1999(4) 0.6211(3) 0.2590(3) 0.0316(10) Uani 1 1 d . . . . .
H21 H 0.257622 0.666534 0.271986 0.038 Uiso 1 1 calc R U . . .
C22 C 0.0902(4) 0.6390(4) 0.2544(3) 0.0388(12) Uani 1 1 d . . . . .
H22 H 0.057411 0.698652 0.263003 0.047 Uiso 1 1 calc R U . . .
C23 C 0.0377(4) 0.5492(4) 0.2339(3) 0.0303(10) Uani 1 1 d . . . . .
H23 H -0.038689 0.539832 0.226478 0.036 Uiso 1 1 calc R U . . .
C31 C 0.6545(3) 0.4604(3) 0.1511(2) 0.0184(8) Uani 1 1 d . . . . .
C32 C 0.6979(3) 0.5316(3) 0.1087(3) 0.0227(9) Uani 1 1 d . . . . .
H32 H 0.666721 0.594504 0.103214 0.027 Uiso 1 1 calc R U . . .
C33 C 0.7860(3) 0.5111(3) 0.0745(3) 0.0231(9) Uani 1 1 d . . . . .
H33 H 0.813072 0.560167 0.046338 0.028 Uiso 1 1 calc R U . . .
C34 C 0.8353(3) 0.4173(3) 0.0817(2) 0.0196(8) Uani 1 1 d . . . . .
C35 C 0.7918(3) 0.3466(3) 0.1241(2) 0.0211(8) Uani 1 1 d . . . . .
H35 H 0.822770 0.283632 0.129362 0.025 Uiso 1 1 calc R U . . .
C36 C 0.7039(3) 0.3669(3) 0.1588(2) 0.0218(9) Uani 1 1 d . . . . .
H36 H 0.677396 0.318004 0.187415 0.026 Uiso 1 1 calc R U . . .
C37 C 0.9320(3) 0.3970(3) 0.0450(3) 0.0246(9) Uani 1 1 d . . . . .
H37A H 0.994418 0.436446 0.070580 0.037 Uiso 1 1 calc R U . . .
H37B H 0.912221 0.413064 -0.010184 0.037 Uiso 1 1 calc R U . . .
H37C H 0.951467 0.328283 0.051239 0.037 Uiso 1 1 calc R U . . .
C41 C 0.5019(3) 0.6134(3) 0.1617(2) 0.0176(8) Uani 1 1 d . . . . .
C42 C 0.4278(3) 0.6276(3) 0.0895(2) 0.0195(8) Uani 1 1 d . . . . .
H42 H 0.388004 0.574285 0.063553 0.023 Uiso 1 1 calc R U . . .
C43 C 0.4130(3) 0.7209(3) 0.0561(2) 0.0213(8) Uani 1 1 d . . . . .
H43 H 0.363426 0.729240 0.007665 0.026 Uiso 1 1 calc R U . . .
C44 C 0.4710(3) 0.8028(3) 0.0935(2) 0.0217(8) Uani 1 1 d . . . . .
C45 C 0.5430(3) 0.7878(3) 0.1666(2) 0.0219(8) Uani 1 1 d . . . . .
H45 H 0.581055 0.841416 0.193345 0.026 Uiso 1 1 calc R U . . .
C46 C 0.5590(3) 0.6951(3) 0.2002(2) 0.0206(8) Uani 1 1 d . . . . .
H46 H 0.608120 0.686922 0.248922 0.025 Uiso 1 1 calc R U . . .
C47 C 0.4578(4) 0.9035(3) 0.0563(3) 0.0315(10) Uani 1 1 d . . . . .
H47A H 0.409620 0.942747 0.080351 0.047 Uiso 1 1 calc R U . . .
H47B H 0.426119 0.897226 0.000733 0.047 Uiso 1 1 calc R U . . .
H47C H 0.529288 0.934768 0.063988 0.047 Uiso 1 1 calc R U . . .

loop_
_atom_site_aniso_label
_atom_site_aniso_U_11
_atom_site_aniso_U_22
_atom_site_aniso_U_33
_atom_site_aniso_U_23
_atom_site_aniso_U_13
_atom_site_aniso_U_12
Re1 0.01528(10) 0.01709(11) 0.01986(11) 0.00284(7) 0.00306(7) -0.00133(7)
Br1A 0.0214(4) 0.0161(4) 0.0230(3) -0.0016(3) 0.0066(2) -0.0012(4)
Br1B 0.026(2) 0.029(3) 0.0293(17) 0.006(2) 0.0091(14) 0.003(2)
P1 0.0153(5) 0.0136(5) 0.0198(5) -0.0010(4) 0.0047(4) -0.0010(4)
O3 0.0416(19) 0.0359(19) 0.0229(17) 0.0038(14) -0.0003(14) -0.0060(15)
O1 0.0207(16) 0.049(2) 0.0430(19) 0.0091(17) 0.0063(14) -0.0116(15)
O2A 0.038(3) 0.030(5) 0.044(4) 0.008(3) 0.016(2) 0.015(3)
N11 0.0160(16) 0.0190(17) 0.0228(17) -0.0015(14) 0.0061(13) -0.0011(13)
N12 0.0174(16) 0.0161(16) 0.0202(16) -0.0002(13) 0.0056(13) -0.0021(13)
N21 0.0167(16) 0.0190(18) 0.0234(17) -0.0020(13) 0.0031(13) 0.0020(13)
N22 0.0150(17) 0.030(2) 0.046(2) -0.0080(17) 0.0056(16) 0.0008(15)
C1 0.0196(19) 0.0158(19) 0.0197(19) 0.0000(15) 0.0038(15) 0.0003(16)
C2 0.0160(18) 0.0144(18) 0.0202(19) 0.0027(15) 0.0041(15) -0.0001(15)
C3 0.0171(19) 0.018(2) 0.026(2) 0.0008(16) 0.0046(16) 0.0006(16)
C4 0.022(2) 0.020(2) 0.031(2) -0.0039(17) 0.0038(17) -0.0061(17)
C5 0.029(2) 0.024(2) 0.024(2) -0.0062(17) 0.0079(17) -0.0018(18)
C6 0.022(2) 0.019(2) 0.025(2) -0.0009(16) 0.0081(16) 0.0001(16)
C7 0.0159(19) 0.0133(19) 0.025(2) 0.0016(15) 0.0061(15) -0.0006(15)
C10 0.023(2) 0.020(2) 0.026(2) 0.0028(17) 0.0045(18) -0.0019(16)
C8 0.023(2) 0.027(2) 0.021(2) 0.0025(17) 0.0002(16) -0.0010(18)
C9A 0.025(4) 0.023(5) 0.029(4) 0.010(3) 0.005(3) -0.005(4)
C11 0.019(2) 0.027(2) 0.032(2) 0.0010(18) 0.0097(17) -0.0046(17)
C12 0.027(2) 0.032(2) 0.032(2) 0.007(2) 0.0101(18) -0.0046(19)
C13 0.026(2) 0.026(2) 0.026(2) 0.0058(18) 0.0064(17) -0.0027(18)
C21 0.026(2) 0.021(2) 0.047(3) -0.003(2) 0.007(2) 0.0031(18)
C22 0.029(2) 0.027(3) 0.058(3) -0.013(2) 0.004(2) 0.009(2)
C23 0.019(2) 0.036(3) 0.036(3) -0.004(2) 0.0060(18) 0.0059(19)
C31 0.0144(18) 0.017(2) 0.024(2) 0.0006(15) 0.0046(15) 0.0000(15)
C32 0.021(2) 0.018(2) 0.030(2) 0.0028(17) 0.0060(17) 0.0020(16)
C33 0.019(2) 0.020(2) 0.032(2) 0.0038(17) 0.0077(17) -0.0022(16)
C34 0.0168(19) 0.022(2) 0.0187(19) -0.0007(16) 0.0016(15) -0.0005(16)
C35 0.023(2) 0.019(2) 0.022(2) 0.0017(16) 0.0065(16) 0.0026(16)
C36 0.025(2) 0.017(2) 0.026(2) 0.0036(16) 0.0087(17) 0.0025(17)
C37 0.026(2) 0.022(2) 0.029(2) 0.0026(17) 0.0116(17) 0.0019(17)
C41 0.0174(18) 0.0155(19) 0.0224(19) 0.0009(15) 0.0100(15) 0.0015(15)
C42 0.0192(19) 0.018(2) 0.022(2) -0.0004(16) 0.0057(15) -0.0001(16)
C43 0.021(2) 0.024(2) 0.0197(19) 0.0036(16) 0.0061(15) 0.0045(17)
C44 0.023(2) 0.020(2) 0.026(2) 0.0010(17) 0.0130(16) 0.0022(17)
C45 0.022(2) 0.016(2) 0.028(2) -0.0014(16) 0.0064(16) -0.0018(16)
C46 0.0197(19) 0.020(2) 0.022(2) 0.0030(16) 0.0042(15) 0.0000(16)
C47 0.031(2) 0.027(2) 0.035(2) 0.011(2) 0.0061(19) 0.0030(19)

loop_
_atom_type_symbol
_atom_type_description
_atom_type_scat_dispersion_real
_atom_type_scat_dispersion_imag
_atom_type_scat_source
C C 0.0181 0.0091 'International Tables Vol C Tables 4.2.6.8 and 6.1.1.4'
H H 0.0000 0.0000 'International Tables Vol C Tables 4.2.6.8 and 6.1.1.4'
N N 0.0311 0.0180 'International Tables Vol C Tables 4.2.6.8 and 6.1.1.4'
O O 0.0492 0.0322 'International Tables Vol C Tables 4.2.6.8 and 6.1.1.4'
P P 0.2955 0.4335 'International Tables Vol C Tables 4.2.6.8 and 6.1.1.4'
Br Br -0.6763 1.2805 'International Tables Vol C Tables 4.2.6.8 and 6.1.1.4'
Re Re -5.2083 5.8923 'International Tables Vol C Tables 4.2.6.8 and 6.1.1.4'

loop_
_exptl_crystal_face_index_h
_exptl_crystal_face_index_k
_exptl_crystal_face_index_l
_exptl_crystal_face_perp_dist
-4 -5 -6 0.0813
4 5 6 0.0383
-7 3 6 0.1387
7 -3 -6 0.1387
6 1 -9 0.1000
-6 -1 9 0.1000
-7 1 -4 0.0906
7 -1 4 0.0906
2 7 -7 0.0962
0 -6 8 0.1269
-4 8 1 0.1438
4 -8 -1 0.1838

loop_
_geom_angle_atom_site_label_1
_geom_angle_atom_site_label_2
_geom_angle_atom_site_label_3
_geom_angle
_geom_angle_site_symmetry_1
_geom_angle_site_symmetry_3
_geom_angle_publ_flag
Br1B Re1 Br1A 166.97(11) . . ?
P1 Re1 Br1A 93.22(3) . . ?
P1 Re1 Br1B 96.00(11) . . ?
N12 Re1 Br1A 85.60(9) . . ?
N12 Re1 Br1B 84.48(13) . . ?
N12 Re1 P1 94.78(9) . . ?
C10 Re1 Br1A 86.50(12) . . ?
C10 Re1 Br1B 85.08(16) . . ?
C10 Re1 P1 175.18(12) . . ?
C10 Re1 N12 90.00(15) . . ?
C10 Re1 C9B 85.1(8) . . ?
C8 Re1 Br1A 94.95(13) . . ?
C8 Re1 Br1B 94.75(16) . . ?
C8 Re1 P1 86.72(12) . . ?
C8 Re1 N12 178.37(15) . . ?
C8 Re1 C10 88.50(17) . . ?
C8 Re1 C9B 92.4(8) . . ?
C9A Re1 Br1A 172.3(2) . . ?
C9A Re1 Br1B 5.9(3) . . ?
C9A Re1 P1 90.7(2) . . ?
C9A Re1 N12 87.5(3) . . ?
C9A Re1 C10 90.2(3) . . ?
C9A Re1 C8 91.9(3) . . ?
C9A Re1 C9B 173.5(8) . . ?
C9B Re1 Br1A 2.8(8) . . ?
C9B Re1 Br1B 167.7(8) . . ?
C9B Re1 P1 94.4(8) . . ?
C9B Re1 N12 88.1(8) . . ?
C9B Br1A Re1 10(3) . . ?
O2A Br1B Re1 161.5(14) . . ?
O2A Br1B C9A 144.3(19) . . ?
C9A Br1B Re1 17.2(9) . . ?
C1 P1 Re1 116.41(13) . . ?
C31 P1 Re1 112.56(13) . . ?
C31 P1 C1 104.71(18) . . ?
C41 P1 Re1 116.74(13) . . ?
C41 P1 C1 103.51(18) . . ?
C41 P1 C31 101.10(18) . . ?
Br1B O2A C9A 19.2(11) . . ?
N12 N11 C7 120.1(3) . . ?
C11 N11 N12 111.2(3) . . ?
C11 N11 C7 127.8(3) . . ?
N11 N12 Re1 129.9(2) . . ?
C13 N12 Re1 125.3(3) . . ?
C13 N12 N11 104.7(3) . . ?
N22 N21 C7 122.7(3) . . ?
C21 N21 N22 111.7(3) . . ?
C21 N21 C7 125.3(4) . . ?
C23 N22 N21 103.6(4) . . ?
C2 C1 P1 120.8(3) . . ?
C6 C1 P1 120.4(3) . . ?
C6 C1 C2 118.8(4) . . ?
C1 C2 C7 119.1(3) . . ?
C3 C2 C1 119.5(4) . . ?
C3 C2 C7 121.2(3) . . ?
C2 C3 H3 119.6 . . ?
C4 C3 C2 120.9(4) . . ?
C4 C3 H3 119.6 . . ?
C3 C4 H4 119.9 . . ?
C3 C4 C5 120.3(4) . . ?
C5 C4 H4 119.9 . . ?
C4 C5 H5 120.3 . . ?
C4 C5 C6 119.5(4) . . ?
C6 C5 H5 120.3 . . ?
C1 C6 H6 119.4 . . ?
C5 C6 C1 121.1(4) . . ?
C5 C6 H6 119.4 . . ?
N11 C7 C2 109.3(3) . . ?
N11 C7 H7 106.7 . . ?
N21 C7 N11 109.9(3) . . ?
N21 C7 C2 117.0(3) . . ?
N21 C7 H7 106.7 . . ?
C2 C7 H7 106.7 . . ?
O3 C10 Re1 175.1(4) . . ?
O1 C8 Re1 178.7(4) . . ?
Br1B C9A Re1 156.9(12) . . ?
Br1B C9A O2A 16.5(9) . . ?
O2A C9A Re1 173.4(8) . . ?
Br1A C9B Re1 168(3) . . ?
Br1A C9B O2B 7.2(14) . . ?
O2B C9B Re1 173(3) . . ?
N11 C11 H11 126.4 . . ?
N11 C11 C12 107.2(4) . . ?
C12 C11 H11 126.4 . . ?
C11 C12 H12 127.4 . . ?
C11 C12 C13 105.1(4) . . ?
C13 C12 H12 127.4 . . ?
N12 C13 C12 111.8(4) . . ?
N12 C13 H13 124.1 . . ?
C12 C13 H13 124.1 . . ?
N21 C21 H21 126.5 . . ?
N21 C21 C22 107.1(4) . . ?
C22 C21 H21 126.5 . . ?
C21 C22 H22 127.5 . . ?
C21 C22 C23 105.1(4) . . ?
C23 C22 H22 127.5 . . ?
N22 C23 C22 112.5(4) . . ?
N22 C23 H23 123.7 . . ?
C22 C23 H23 123.7 . . ?
C32 C31 P1 121.4(3) . . ?
C32 C31 C36 117.8(4) . . ?
C36 C31 P1 120.8(3) . . ?
C31 C32 H32 119.2 . . ?
C33 C32 C31 121.5(4) . . ?
C33 C32 H32 119.2 . . ?
C32 C33 H33 119.6 . . ?
C32 C33 C34 120.9(4) . . ?
C34 C33 H33 119.6 . . ?
C33 C34 C37 120.0(4) . . ?
C35 C34 C33 117.5(4) . . ?
C35 C34 C37 122.5(4) . . ?
C34 C35 H35 119.0 . . ?
C36 C35 C34 121.9(4) . . ?
C36 C35 H35 119.0 . . ?
C31 C36 H36 119.8 . . ?
C35 C36 C31 120.5(4) . . ?
C35 C36 H36 119.8 . . ?
C34 C37 H37A 109.5 . . ?
C34 C37 H37B 109.5 . . ?
C34 C37 H37C 109.5 . . ?
H37A C37 H37B 109.5 . . ?
H37A C37 H37C 109.5 . . ?
H37B C37 H37C 109.5 . . ?
C42 C41 P1 121.6(3) . . ?
C42 C41 C46 118.8(4) . . ?
C46 C41 P1 119.0(3) . . ?
C41 C42 H42 120.0 . . ?
C43 C42 C41 120.1(4) . . ?
C43 C42 H42 120.0 . . ?
C42 C43 H43 119.2 . . ?
C42 C43 C44 121.6(4) . . ?
C44 C43 H43 119.2 . . ?
C43 C44 C47 121.7(4) . . ?
C45 C44 C43 117.6(4) . . ?
C45 C44 C47 120.7(4) . . ?
C44 C45 H45 119.3 . . ?
C46 C45 C44 121.3(4) . . ?
C46 C45 H45 119.3 . . ?
C41 C46 H46 119.7 . . ?
C45 C46 C41 120.5(4) . . ?
C45 C46 H46 119.7 . . ?
C44 C47 H47A 109.5 . . ?
C44 C47 H47B 109.5 . . ?
C44 C47 H47C 109.5 . . ?
H47A C47 H47B 109.5 . . ?
H47A C47 H47C 109.5 . . ?
H47B C47 H47C 109.5 . . ?

loop_
_geom_bond_atom_site_label_1
_geom_bond_atom_site_label_2
_geom_bond_distance
_geom_bond_site_symmetry_2
_geom_bond_publ_flag
Re1 Br1A 2.6057(11) . ?
Re1 Br1B 2.531(5) . ?
Re1 P1 2.4892(10) . ?
Re1 N12 2.209(3) . ?
Re1 C10 1.976(4) . ?
Re1 C8 1.925(4) . ?
Re1 C9A 1.907(9) . ?
Re1 C9B 2.02(3) . ?
Br1A C9B 0.60(3) . ?
Br1B O2A 0.575(5) . ?
Br1B C9A 0.664(6) . ?
P1 C1 1.842(4) . ?
P1 C31 1.837(4) . ?
P1 C41 1.830(4) . ?
O3 C10 1.127(5) . ?
O1 C8 1.145(5) . ?
O2A C9A 1.179(10) . ?
O2B C9B 1.06(3) . ?
N11 N12 1.367(4) . ?
N11 C7 1.477(5) . ?
N11 C11 1.340(5) . ?
N12 C13 1.329(5) . ?
N21 N22 1.367(5) . ?
N21 C7 1.444(5) . ?
N21 C21 1.352(5) . ?
N22 C23 1.327(6) . ?
C1 C2 1.411(5) . ?
C1 C6 1.398(6) . ?
C2 C3 1.389(5) . ?
C2 C7 1.516(6) . ?
C3 H3 0.9300 . ?
C3 C4 1.385(6) . ?
C4 H4 0.9300 . ?
C4 C5 1.386(6) . ?
C5 H5 0.9300 . ?
C5 C6 1.389(6) . ?
C6 H6 0.9300 . ?
C7 H7 0.9800 . ?
C11 H11 0.9300 . ?
C11 C12 1.377(6) . ?
C12 H12 0.9300 . ?
C12 C13 1.379(6) . ?
C13 H13 0.9300 . ?
C21 H21 0.9300 . ?
C21 C22 1.359(6) . ?
C22 H22 0.9300 . ?
C22 C23 1.386(7) . ?
C23 H23 0.9300 . ?
C31 C32 1.392(6) . ?
C31 C36 1.399(5) . ?
C32 H32 0.9300 . ?
C32 C33 1.377(6) . ?
C33 H33 0.9300 . ?
C33 C34 1.401(6) . ?
C34 C35 1.387(6) . ?
C34 C37 1.498(6) . ?
C35 H35 0.9300 . ?
C35 C36 1.379(6) . ?
C36 H36 0.9300 . ?
C37 H37A 0.9600 . ?
C37 H37B 0.9600 . ?
C37 H37C 0.9600 . ?
C41 C42 1.389(5) . ?
C41 C46 1.399(5) . ?
C42 H42 0.9300 . ?
C42 C43 1.384(6) . ?
C43 H43 0.9300 . ?
C43 C44 1.398(6) . ?
C44 C45 1.391(6) . ?
C44 C47 1.502(6) . ?
C45 H45 0.9300 . ?
C45 C46 1.379(6) . ?
C46 H46 0.9300 . ?
C47 H47A 0.9600 . ?
C47 H47B 0.9600 . ?
C47 H47C 0.9600 . ?

loop_
_geom_torsion_atom_site_label_1
_geom_torsion_atom_site_label_2
_geom_torsion_atom_site_label_3
_geom_torsion_atom_site_label_4
_geom_torsion
_geom_torsion_site_symmetry_1
_geom_torsion_site_symmetry_2
_geom_torsion_site_symmetry_3
_geom_torsion_site_symmetry_4
_geom_torsion_publ_flag
Re1 Br1A C9B O2B 148(15) . . . . ?
Re1 Br1B O2A C9A 1(2) . . . . ?
Re1 Br1B C9A O2A -179(3) . . . . ?
Re1 P1 C1 C2 51.4(4) . . . . ?
Re1 P1 C1 C6 -127.3(3) . . . . ?
Re1 P1 C31 C32 -116.3(3) . . . . ?
Re1 P1 C31 C36 60.2(3) . . . . ?
Re1 P1 C41 C42 -152.8(3) . . . . ?
Re1 P1 C41 C46 36.1(4) . . . . ?
Re1 N12 C13 C12 177.8(3) . . . . ?
P1 C1 C2 C3 -177.0(3) . . . . ?
P1 C1 C2 C7 -1.3(5) . . . . ?
P1 C1 C6 C5 176.8(3) . . . . ?
P1 C31 C32 C33 177.2(3) . . . . ?
P1 C31 C36 C35 -177.5(3) . . . . ?
P1 C41 C42 C43 -169.9(3) . . . . ?
P1 C41 C46 C45 170.6(3) . . . . ?
O2A Br1B C9A Re1 179(3) . . . . ?
N11 N12 C13 C12 0.8(5) . . . . ?
N11 C11 C12 C13 -1.5(5) . . . . ?
N12 N11 C7 N21 -145.8(3) . . . . ?
N12 N11 C7 C2 84.6(4) . . . . ?
N12 N11 C11 C12 2.1(5) . . . . ?
N21 N22 C23 C22 -0.7(6) . . . . ?
N21 C21 C22 C23 0.4(6) . . . . ?
N22 N21 C7 N11 -69.3(5) . . . . ?
N22 N21 C7 C2 56.0(5) . . . . ?
N22 N21 C21 C22 -0.9(6) . . . . ?
C1 P1 C31 C32 116.3(3) . . . . ?
C1 P1 C31 C36 -67.1(4) . . . . ?
C1 P1 C41 C42 -23.5(4) . . . . ?
C1 P1 C41 C46 165.4(3) . . . . ?
C1 C2 C3 C4 -0.6(6) . . . . ?
C1 C2 C7 N11 -95.8(4) . . . . ?
C1 C2 C7 N21 138.5(4) . . . . ?
C2 C1 C6 C5 -2.0(6) . . . . ?
C2 C3 C4 C5 -0.4(6) . . . . ?
C3 C2 C7 N11 79.8(4) . . . . ?
C3 C2 C7 N21 -45.8(5) . . . . ?
C3 C4 C5 C6 0.2(7) . . . . ?
C4 C5 C6 C1 1.0(6) . . . . ?
C6 C1 C2 C3 1.7(6) . . . . ?
C6 C1 C2 C7 177.4(3) . . . . ?
C7 N11 N12 Re1 11.8(5) . . . . ?
C7 N11 N12 C13 -171.5(3) . . . . ?
C7 N11 C11 C12 170.8(4) . . . . ?
C7 N21 N22 C23 174.3(4) . . . . ?
C7 N21 C21 C22 -174.0(4) . . . . ?
C7 C2 C3 C4 -176.2(4) . . . . ?
C11 N11 N12 Re1 -178.5(3) . . . . ?
C11 N11 N12 C13 -1.8(4) . . . . ?
C11 N11 C7 N21 46.4(5) . . . . ?
C11 N11 C7 C2 -83.2(5) . . . . ?
C11 C12 C13 N12 0.4(5) . . . . ?
C21 N21 N22 C23 0.9(5) . . . . ?
C21 N21 C7 N11 103.1(5) . . . . ?
C21 N21 C7 C2 -131.6(4) . . . . ?
C21 C22 C23 N22 0.2(6) . . . . ?
C31 P1 C1 C2 176.4(3) . . . . ?
C31 P1 C1 C6 -2.3(4) . . . . ?
C31 P1 C41 C42 84.8(3) . . . . ?
C31 P1 C41 C46 -86.4(3) . . . . ?
C31 C32 C33 C34 -0.2(6) . . . . ?
C32 C31 C36 C35 -0.8(6) . . . . ?
C32 C33 C34 C35 0.1(6) . . . . ?
C32 C33 C34 C37 -179.2(4) . . . . ?
C33 C34 C35 C36 -0.5(6) . . . . ?
C34 C35 C36 C31 0.8(6) . . . . ?
C36 C31 C32 C33 0.5(6) . . . . ?
C37 C34 C35 C36 178.8(4) . . . . ?
C41 P1 C1 C2 -78.1(3) . . . . ?
C41 P1 C1 C6 103.2(3) . . . . ?
C41 P1 C31 C32 9.0(4) . . . . ?
C41 P1 C31 C36 -174.5(3) . . . . ?
C41 C42 C43 C44 -0.3(6) . . . . ?
C42 C41 C46 C45 -0.8(6) . . . . ?
C42 C43 C44 C45 -1.2(6) . . . . ?
C42 C43 C44 C47 178.1(4) . . . . ?
C43 C44 C45 C46 1.6(6) . . . . ?
C44 C45 C46 C41 -0.7(6) . . . . ?
C46 C41 C42 C43 1.3(6) . . . . ?
C47 C44 C45 C46 -177.6(4) . . . . ?

loop_
_exptl_oxdiff_crystal_face_indexfrac_h
_exptl_oxdiff_crystal_face_indexfrac_k
_exptl_oxdiff_crystal_face_indexfrac_l
_exptl_oxdiff_crystal_face_x
_exptl_oxdiff_crystal_face_y
_exptl_oxdiff_crystal_face_z
-4.0032 -5.0066 -5.9927 0.9893 0.1736 0.0484
4.0032 5.0066 5.9927 -0.9893 -0.1736 -0.0484
-7.0012 3.0013 6.0063 0.0628 0.0003 -0.9984
7.0012 -3.0013 -6.0063 -0.0628 -0.0003 0.9984
5.9990 0.9976 -9.0085 -0.1449 0.5288 0.8332
-5.9990 -0.9976 9.0085 0.1449 -0.5288 -0.8332
-7.0047 0.9950 -3.9935 0.6839 0.5556 -0.5656
7.0047 -0.9950 3.9935 -0.6839 -0.5556 0.5656
1.9970 6.9987 -7.0082 -0.3685 0.9398 0.1249
0.0041 -5.9970 8.0054 0.0818 -0.9953 -0.0145
-4.0027 8.0011 0.9987 -0.3290 0.6260 -0.7610
4.0027 -8.0011 -0.9987 0.3290 -0.6260 0.7610
